data_4316734
loop_
_publ_author_name
'Val Phillips'
'Kathryn J. Willard'
'James A. Golen'
'Curtis J. Moore'
'Arnold L. Rheingold'
'Linda H. Doerrer'

_publ_section_title
;
 Electronic Influences on Metallophilic Interactions in
 [Pt(tpy)X][Au(C6F5)2] Double Salts
;
_journal_name_full 'Inorganic Chemistry'
_journal_page_first 9265
_journal_page_last 9274
_journal_paper_doi 10.1021/ic1008208
_journal_volume 49
_journal_year 2010
_chemical_formula_sum 'C27 H11 Au Br F10 N3 Pt'
_chemical_formula_weight 1039.35
_chemical_name_systematic
; 
 ? 
;
_space_group_IT_number 14
_symmetry_cell_setting monoclinic
_symmetry_space_group_name_Hall '-P 2ybc'
_symmetry_space_group_name_H-M 'P 1 21/c 1'
_atom_sites_solution_hydrogens geom
_atom_sites_solution_primary direct
_atom_sites_solution_secondary difmap
_audit_creation_method SHELXL-97
_cell_angle_alpha 90.00
_cell_angle_beta 100.128(2)
_cell_angle_gamma 90.00
_cell_formula_units_Z 4
_cell_length_a 22.7955(19)
_cell_length_b 6.7848(6)
_cell_length_c 16.6706(14)
_cell_measurement_reflns_used 9928
_cell_measurement_temperature 123(2)
_cell_measurement_theta_max 25.45
_cell_measurement_theta_min 2.72
_cell_volume 2538.1(4)
_computing_cell_refinement 'Bruker SMART'
_computing_data_collection 'Bruker SMART'
_computing_data_reduction 'Bruker SAINT'
_computing_molecular_graphics 'Bruker SHELXTL'
_computing_publication_material 'Bruker SHELXTL'
_computing_structure_refinement 'SHELXL-97 (Sheldrick, 1997)'
_computing_structure_solution 'SHELXS-97 (Sheldrick, 1990)'
_diffrn_ambient_temperature 123(2)
_diffrn_measured_fraction_theta_full 0.999
_diffrn_measured_fraction_theta_max 0.996
_diffrn_measurement_device_type 'CCD area detector'
_diffrn_measurement_method 'phi and omega scans'
_diffrn_radiation_monochromator graphite
_diffrn_radiation_source 'fine-focus sealed tube'
_diffrn_radiation_type MoK\a
_diffrn_radiation_wavelength 0.71073
_diffrn_reflns_av_R_equivalents 0.0248
_diffrn_reflns_av_sigmaI/netI 0.0228
_diffrn_reflns_limit_h_max 27
_diffrn_reflns_limit_h_min -27
_diffrn_reflns_limit_k_max 8
_diffrn_reflns_limit_k_min -8
_diffrn_reflns_limit_l_max 20
_diffrn_reflns_limit_l_min -20
_diffrn_reflns_number 18178
_diffrn_reflns_theta_full 25.00
_diffrn_reflns_theta_max 25.45
_diffrn_reflns_theta_min 1.81
_exptl_absorpt_coefficient_mu 12.953
_exptl_absorpt_correction_T_max 0.1991
_exptl_absorpt_correction_T_min 0.0624
_exptl_absorpt_correction_type analytical
_exptl_absorpt_process_details sadabs
_exptl_crystal_colour yellow
_exptl_crystal_density_diffrn 2.720
_exptl_crystal_density_method 'not measured'
_exptl_crystal_description blade
_exptl_crystal_F_000 1904
_exptl_crystal_size_max 0.48
_exptl_crystal_size_mid 0.37
_exptl_crystal_size_min 0.18
_refine_diff_density_max 0.879
_refine_diff_density_min -1.268
_refine_diff_density_rms 0.131
_refine_ls_extinction_method none
_refine_ls_goodness_of_fit_ref 1.010
_refine_ls_hydrogen_treatment constr
_refine_ls_matrix_type full
_refine_ls_number_parameters 388
_refine_ls_number_reflns 4681
_refine_ls_number_restraints 0
_refine_ls_restrained_S_all 1.010
_refine_ls_R_factor_all 0.0222
_refine_ls_R_factor_gt 0.0197
_refine_ls_shift/su_max 0.014
_refine_ls_shift/su_mean 0.002
_refine_ls_structure_factor_coef Fsqd
_refine_ls_weighting_details 'calc w=1/[\s^2^(Fo^2^)+(0.0300P)^2^+6.5000P] where P=(Fo^2^+2Fc^2^)/3'
_refine_ls_weighting_scheme calc
_refine_ls_wR_factor_gt 0.0503
_refine_ls_wR_factor_ref 0.0520
_reflns_number_gt 4362
_reflns_number_total 4681
_reflns_threshold_expression >2sigma(I)
_cod_data_source_file ic1008208_si_001_4.cif
_cod_data_source_block lhd185a-Compound_4
_cod_depositor_comments
;
The following automatic conversions were performed:

'_symmetry_cell_setting' value 'Monoclinic' changed to 'monoclinic'
according to the built-in table from CIF Core dictionary named
'cif_core.dic' version 2.4.1 from 2010-06-29.

Automatic conversion script
Id: cif_fix_values 1646 2011-03-28 12:23:43Z adriana 
;
_cod_database_code 4316734

loop_
_symmetry_equiv_pos_as_xyz
'x, y, z'
'-x, y+1/2, -z+1/2'
'-x, -y, -z'
'x, -y-1/2, z-1/2'

loop_
_atom_site_label
_atom_site_type_symbol
_atom_site_fract_x
_atom_site_fract_y
_atom_site_fract_z
_atom_site_U_iso_or_equiv
_atom_site_adp_type
_atom_site_occupancy
_atom_site_symmetry_multiplicity
_atom_site_calc_flag
_atom_site_refinement_flags
_atom_site_disorder_assembly
_atom_site_disorder_group
Au1 Au 0.297144(7) 1.01023(2) 0.015563(10) 0.01637(6) Uani 1 1 d . . .
Pt1 Pt 0.822344(7) 0.55315(2) -0.029141(9) 0.01271(6) Uani 1 1 d . . .
Br1 Br 0.89373(2) 0.58472(7) -0.11896(3) 0.02437(11) Uani 1 1 d . . .
N1 N 0.87881(15) 0.5844(5) 0.0778(2) 0.0143(7) Uani 1 1 d . . .
N2 N 0.76514(16) 0.5213(5) 0.0434(2) 0.0131(7) Uani 1 1 d . . .
N3 N 0.74807(16) 0.5125(5) -0.1131(2) 0.0157(7) Uani 1 1 d . . .
C1 C 0.20781(19) 0.9572(6) -0.0111(3) 0.0163(9) Uani 1 1 d . . .
C2 C 0.17335(19) 0.9433(6) 0.0489(3) 0.0168(9) Uani 1 1 d . . .
C3 C 0.11296(19) 0.9134(6) 0.0357(3) 0.0181(9) Uani 1 1 d . . .
C4 C 0.08308(17) 0.8946(6) -0.0437(3) 0.0174(9) Uani 1 1 d . . .
C5 C 0.11451(19) 0.9079(6) -0.1065(3) 0.0178(9) Uani 1 1 d . . .
C6 C 0.17516(19) 0.9395(6) -0.0894(3) 0.0170(9) Uani 1 1 d . . .
C7 C 0.38497(19) 1.0822(6) 0.0497(3) 0.0185(9) Uani 1 1 d . . .
C8 C 0.41095(19) 1.0901(6) 0.1309(3) 0.0192(9) Uani 1 1 d . . .
C9 C 0.46751(19) 1.1613(7) 0.1594(3) 0.0214(9) Uani 1 1 d . . .
C10 C 0.50143(19) 1.2296(7) 0.1041(3) 0.0233(10) Uani 1 1 d . . .
C11 C 0.47812(19) 1.2217(6) 0.0221(3) 0.0197(9) Uani 1 1 d . . .
C12 C 0.42205(19) 1.1476(6) -0.0029(3) 0.0196(9) Uani 1 1 d . . .
C13 C 0.93725(18) 0.6158(6) 0.0908(3) 0.0182(9) Uani 1 1 d . . .
H13A H 0.9567 0.6275 0.0450 0.022 Uiso 1 1 calc R . .
C14 C 0.97099(19) 0.6322(7) 0.1678(3) 0.0217(9) Uani 1 1 d . . .
H14A H 1.0127 0.6555 0.1749 0.026 Uiso 1 1 calc R . .
C15 C 0.94273(19) 0.6140(7) 0.2343(3) 0.0211(9) Uani 1 1 d . . .
H15A H 0.9650 0.6237 0.2879 0.025 Uiso 1 1 calc R . .
C16 C 0.88184(19) 0.5816(6) 0.2224(3) 0.0197(9) Uani 1 1 d . . .
H16A H 0.8620 0.5690 0.2677 0.024 Uiso 1 1 calc R . .
C17 C 0.85034(18) 0.5679(6) 0.1439(3) 0.0160(9) Uani 1 1 d . . .
C18 C 0.78578(19) 0.5328(6) 0.1245(3) 0.0143(8) Uani 1 1 d . . .
C19 C 0.7450(2) 0.5129(6) 0.1767(3) 0.0191(9) Uani 1 1 d . . .
H19A H 0.7575 0.5248 0.2339 0.023 Uiso 1 1 calc R . .
C20 C 0.6861(2) 0.4758(6) 0.1446(3) 0.0200(9) Uani 1 1 d . . .
H20A H 0.6583 0.4608 0.1804 0.024 Uiso 1 1 calc R . .
C21 C 0.66669(19) 0.4598(6) 0.0614(3) 0.0171(9) Uani 1 1 d . . .
H21A H 0.6261 0.4328 0.0397 0.021 Uiso 1 1 calc R . .
C22 C 0.70851(19) 0.4845(6) 0.0103(3) 0.0159(9) Uani 1 1 d . . .
C23 C 0.6982(2) 0.4806(6) -0.0794(3) 0.0155(9) Uani 1 1 d . . .
C24 C 0.6429(2) 0.4511(6) -0.1284(3) 0.0207(9) Uani 1 1 d . . .
H24A H 0.6086 0.4275 -0.1046 0.025 Uiso 1 1 calc R . .
C25 C 0.6384(2) 0.4565(7) -0.2122(3) 0.0228(10) Uani 1 1 d . . .
H25A H 0.6009 0.4382 -0.2465 0.027 Uiso 1 1 calc R . .
C26 C 0.6889(2) 0.4888(6) -0.2455(3) 0.0225(10) Uani 1 1 d . . .
H26A H 0.6865 0.4927 -0.3029 0.027 Uiso 1 1 calc R . .
C27 C 0.7431(2) 0.5155(6) -0.1942(3) 0.0215(10) Uani 1 1 d . . .
H27A H 0.7778 0.5366 -0.2174 0.026 Uiso 1 1 calc R . .
F3 F 0.08181(11) 0.9009(4) 0.09717(15) 0.0228(5) Uani 1 1 d . . .
F2 F 0.20020(11) 0.9565(4) 0.12891(15) 0.0225(6) Uani 1 1 d . . .
F6 F 0.20369(12) 0.9520(4) -0.15453(16) 0.0251(6) Uani 1 1 d . . .
F4 F 0.02404(11) 0.8594(4) -0.05908(16) 0.0257(6) Uani 1 1 d . . .
F8 F 0.37956(12) 1.0306(4) 0.18896(17) 0.0286(6) Uani 1 1 d . . .
F5 F 0.08563(11) 0.8885(4) -0.18380(15) 0.0262(6) Uani 1 1 d . . .
F11 F 0.51142(11) 1.2891(4) -0.03186(16) 0.0276(6) Uani 1 1 d . . .
F12 F 0.40214(11) 1.1422(4) -0.08469(15) 0.0254(6) Uani 1 1 d . . .
F9 F 0.49011(12) 1.1675(5) 0.24004(16) 0.0342(7) Uani 1 1 d . . .
F10 F 0.55637(11) 1.3008(4) 0.13029(17) 0.0323(6) Uani 1 1 d . . .

loop_
_atom_site_aniso_label
_atom_site_aniso_U_11
_atom_site_aniso_U_22
_atom_site_aniso_U_33
_atom_site_aniso_U_23
_atom_site_aniso_U_13
_atom_site_aniso_U_12
Au1 0.01514(9) 0.01446(9) 0.01917(10) -0.00047(6) 0.00211(7) -0.00009(6)
Pt1 0.01541(9) 0.01245(9) 0.01033(9) 0.00018(6) 0.00246(6) 0.00039(6)
Br1 0.0259(2) 0.0283(2) 0.0207(2) 0.00168(19) 0.00913(18) -0.00044(18)
N1 0.0201(18) 0.0117(16) 0.0116(17) -0.0009(14) 0.0040(14) 0.0013(13)
N2 0.0177(18) 0.0115(16) 0.0103(17) 0.0001(13) 0.0028(14) -0.0013(13)
N3 0.0177(18) 0.0144(17) 0.0148(19) -0.0010(14) 0.0022(15) 0.0020(13)
C1 0.021(2) 0.0098(19) 0.019(2) -0.0030(16) 0.0052(18) 0.0028(15)
C2 0.023(2) 0.013(2) 0.013(2) -0.0029(16) -0.0016(17) 0.0016(16)
C3 0.021(2) 0.015(2) 0.018(2) -0.0007(17) 0.0053(17) 0.0032(17)
C4 0.0117(19) 0.0115(19) 0.028(2) -0.0034(18) -0.0003(17) 0.0010(15)
C5 0.024(2) 0.013(2) 0.015(2) -0.0017(17) -0.0019(17) 0.0023(17)
C6 0.022(2) 0.012(2) 0.018(2) 0.0016(17) 0.0050(18) 0.0002(16)
C7 0.021(2) 0.011(2) 0.023(2) 0.0001(17) 0.0033(18) 0.0036(16)
C8 0.016(2) 0.020(2) 0.023(2) 0.0060(18) 0.0062(17) 0.0013(17)
C9 0.018(2) 0.027(2) 0.018(2) 0.0021(19) -0.0014(17) 0.0009(18)
C10 0.015(2) 0.025(2) 0.029(2) 0.005(2) 0.0003(18) -0.0035(18)
C11 0.020(2) 0.019(2) 0.022(2) 0.0032(18) 0.0079(18) 0.0017(17)
C12 0.021(2) 0.019(2) 0.018(2) 0.0025(18) 0.0010(17) 0.0048(17)
C13 0.019(2) 0.019(2) 0.017(2) 0.0008(18) 0.0044(17) 0.0017(17)
C14 0.014(2) 0.026(2) 0.023(2) -0.0038(19) -0.0010(17) 0.0016(18)
C15 0.021(2) 0.025(2) 0.016(2) -0.0040(19) -0.0016(17) 0.0015(18)
C16 0.022(2) 0.024(2) 0.012(2) -0.0030(18) 0.0031(17) -0.0008(18)
C17 0.018(2) 0.015(2) 0.016(2) 0.0002(17) 0.0045(17) 0.0010(16)
C18 0.016(2) 0.014(2) 0.012(2) 0.0003(16) 0.0016(16) 0.0001(15)
C19 0.023(2) 0.024(2) 0.010(2) -0.0006(17) 0.0024(17) -0.0017(17)
C20 0.017(2) 0.026(2) 0.018(2) 0.0006(18) 0.0058(18) 0.0014(17)
C21 0.013(2) 0.019(2) 0.019(2) 0.0013(17) -0.0002(17) 0.0008(16)
C22 0.018(2) 0.0107(19) 0.019(2) -0.0028(17) 0.0037(17) 0.0003(15)
C23 0.022(2) 0.0111(19) 0.013(2) 0.0011(16) 0.0013(17) 0.0017(16)
C24 0.019(2) 0.020(2) 0.022(2) -0.0022(18) 0.0014(18) -0.0021(17)
C25 0.023(2) 0.024(2) 0.019(2) -0.0035(18) -0.0027(19) 0.0000(18)
C26 0.028(2) 0.025(2) 0.013(2) -0.0003(18) -0.0006(18) 0.0015(19)
C27 0.025(2) 0.024(2) 0.015(2) -0.0012(18) 0.0040(19) 0.0035(18)
F3 0.0228(13) 0.0273(14) 0.0206(13) -0.0005(11) 0.0103(10) -0.0006(11)
F2 0.0210(13) 0.0329(14) 0.0120(12) -0.0023(11) -0.0012(10) 0.0025(11)
F6 0.0270(14) 0.0318(15) 0.0180(14) 0.0019(11) 0.0081(11) 0.0017(11)
F4 0.0160(12) 0.0304(14) 0.0293(14) -0.0048(12) 0.0008(10) -0.0014(11)
F8 0.0260(15) 0.0400(16) 0.0214(15) 0.0046(12) 0.0087(12) -0.0061(12)
F5 0.0237(13) 0.0353(15) 0.0164(13) -0.0036(12) -0.0056(10) 0.0013(12)
F11 0.0248(14) 0.0318(15) 0.0289(14) 0.0047(12) 0.0121(11) -0.0033(11)
F12 0.0263(14) 0.0315(15) 0.0175(13) -0.0001(11) 0.0011(10) 0.0017(11)
F9 0.0261(14) 0.0537(19) 0.0202(14) 0.0047(13) -0.0029(11) -0.0054(13)
F10 0.0159(13) 0.0447(17) 0.0343(15) 0.0025(14) -0.0007(11) -0.0084(12)

loop_
_atom_type_symbol
_atom_type_description
_atom_type_scat_dispersion_real
_atom_type_scat_dispersion_imag
_atom_type_scat_source
C C 0.0033 0.0016 'International Tables Vol C Tables 4.2.6.8 and 6.1.1.4'
H H 0.0000 0.0000 'International Tables Vol C Tables 4.2.6.8 and 6.1.1.4'
N N 0.0061 0.0033 'International Tables Vol C Tables 4.2.6.8 and 6.1.1.4'
F F 0.0171 0.0103 'International Tables Vol C Tables 4.2.6.8 and 6.1.1.4'
Br Br -0.2901 2.4595 'International Tables Vol C Tables 4.2.6.8 and 6.1.1.4'
Pt Pt -1.7033 8.3905 'International Tables Vol C Tables 4.2.6.8 and 6.1.1.4'
Au Au -2.0133 8.8022 'International Tables Vol C Tables 4.2.6.8 and 6.1.1.4'

loop_
_geom_angle_atom_site_label_1
_geom_angle_atom_site_label_2
_geom_angle_atom_site_label_3
_geom_angle
_geom_angle_site_symmetry_1
_geom_angle_site_symmetry_3
_geom_angle_publ_flag
C1 Au1 C7 174.78(16) . . ?
N2 Pt1 N3 81.00(14) . . ?
N2 Pt1 N1 81.66(14) . . ?
N3 Pt1 N1 162.66(14) . . ?
N2 Pt1 Br1 178.70(10) . . ?
N3 Pt1 Br1 99.04(11) . . ?
N1 Pt1 Br1 98.30(10) . . ?
C13 N1 C17 118.8(4) . . ?
C13 N1 Pt1 128.8(3) . . ?
C17 N1 Pt1 112.4(3) . . ?
C22 N2 C18 124.4(4) . . ?
C22 N2 Pt1 118.0(3) . . ?
C18 N2 Pt1 117.6(3) . . ?
C27 N3 C23 119.2(4) . . ?
C27 N3 Pt1 127.7(3) . . ?
C23 N3 Pt1 113.1(3) . . ?
C2 C1 C6 113.3(4) . . ?
C2 C1 Au1 121.8(3) . . ?
C6 C1 Au1 124.8(3) . . ?
F2 C2 C1 119.2(4) . . ?
F2 C2 C3 115.6(4) . . ?
C1 C2 C3 125.2(4) . . ?
F3 C3 C4 119.0(4) . . ?
F3 C3 C2 122.3(4) . . ?
C4 C3 C2 118.7(4) . . ?
F4 C4 C5 120.3(4) . . ?
F4 C4 C3 120.4(4) . . ?
C5 C4 C3 119.3(4) . . ?
F5 C5 C4 119.4(4) . . ?
F5 C5 C6 121.2(4) . . ?
C4 C5 C6 119.4(4) . . ?
F6 C6 C5 116.5(4) . . ?
F6 C6 C1 119.4(4) . . ?
C5 C6 C1 124.1(4) . . ?
C8 C7 C12 113.7(4) . . ?
C8 C7 Au1 120.9(3) . . ?
C12 C7 Au1 125.1(3) . . ?
F8 C8 C7 119.8(4) . . ?
F8 C8 C9 115.7(4) . . ?
C7 C8 C9 124.4(4) . . ?
F9 C9 C10 119.4(4) . . ?
F9 C9 C8 121.5(4) . . ?
C10 C9 C8 119.1(4) . . ?
F10 C10 C9 120.3(4) . . ?
F10 C10 C11 120.8(4) . . ?
C9 C10 C11 119.0(4) . . ?
F11 C11 C12 121.6(4) . . ?
F11 C11 C10 118.9(4) . . ?
C12 C11 C10 119.5(4) . . ?
F12 C12 C11 116.4(4) . . ?
F12 C12 C7 119.3(4) . . ?
C11 C12 C7 124.2(4) . . ?
N1 C13 C14 122.9(4) . . ?
C13 C14 C15 118.5(4) . . ?
C16 C15 C14 119.8(4) . . ?
C15 C16 C17 119.1(4) . . ?
N1 C17 C16 120.9(4) . . ?
N1 C17 C18 115.5(4) . . ?
C16 C17 C18 123.6(4) . . ?
N2 C18 C19 117.9(4) . . ?
N2 C18 C17 112.9(4) . . ?
C19 C18 C17 129.3(4) . . ?
C20 C19 C18 119.2(4) . . ?
C19 C20 C21 121.5(4) . . ?
C20 C21 C22 118.0(4) . . ?
N2 C22 C21 118.9(4) . . ?
N2 C22 C23 113.2(4) . . ?
C21 C22 C23 127.9(4) . . ?
N3 C23 C24 120.9(4) . . ?
N3 C23 C22 114.7(4) . . ?
C24 C23 C22 124.4(4) . . ?
C25 C24 C23 119.2(4) . . ?
C26 C25 C24 119.5(4) . . ?
C27 C26 C25 119.2(4) . . ?
N3 C27 C26 122.0(4) . . ?

loop_
_geom_bond_atom_site_label_1
_geom_bond_atom_site_label_2
_geom_bond_distance
_geom_bond_site_symmetry_2
_geom_bond_publ_flag
Au1 C1 2.039(4) . ?
Au1 C7 2.042(4) . ?
Pt1 N2 1.940(4) . ?
Pt1 N3 2.017(4) . ?
Pt1 N1 2.018(3) . ?
Pt1 Br1 2.4069(5) . ?
N1 C13 1.329(5) . ?
N1 C17 1.379(5) . ?
N2 C22 1.336(6) . ?
N2 C18 1.352(5) . ?
N3 C27 1.336(6) . ?
N3 C23 1.371(6) . ?
C1 C2 1.380(6) . ?
C1 C6 1.389(6) . ?
C2 F2 1.368(5) . ?
C2 C3 1.370(6) . ?
C3 F3 1.349(5) . ?
C3 C4 1.383(6) . ?
C4 F4 1.346(5) . ?
C4 C5 1.373(6) . ?
C5 F5 1.346(5) . ?
C5 C6 1.379(6) . ?
C6 F6 1.363(5) . ?
C7 C8 1.380(6) . ?
C7 C12 1.393(6) . ?
C8 F8 1.362(5) . ?
C8 C9 1.380(6) . ?
C9 F9 1.354(5) . ?
C9 C10 1.382(6) . ?
C10 F10 1.342(5) . ?
C10 C11 1.378(6) . ?
C11 F11 1.355(5) . ?
C11 C12 1.369(6) . ?
C12 F12 1.359(5) . ?
C13 C14 1.380(6) . ?
C14 C15 1.382(6) . ?
C15 C16 1.385(6) . ?
C16 C17 1.381(6) . ?
C17 C18 1.470(6) . ?
C18 C19 1.388(6) . ?
C19 C20 1.377(6) . ?
C20 C21 1.384(6) . ?
C21 C22 1.396(6) . ?
C22 C23 1.472(6) . ?
C23 C24 1.391(6) . ?
C24 C25 1.384(7) . ?
C25 C26 1.380(7) . ?
C26 C27 1.384(7) . ?
